data_1560272
loop_
_publ_author_name
'Orts-Arroyo, Marta'
'Castro, Isabel'
'Mart\'inez-Lillo, Jos\'e'

_publ_section_title
;
 Detection of Hypoxanthine from Inosine and Unusual Hydrolysis of
 Immunosuppressive Drug Azathioprine through the Formation of a
 Diruthenium(III) System.
;
_journal_issue 1
_journal_name_full Biosensors
_journal_page_first 19
_journal_paper_doi 10.3390/bios11010019
_journal_volume 11
_journal_year 2021
_chemical_formula_moiety 'C10 H8 Cl6 N8 O2 Ru2'
_chemical_formula_sum 'C10 H8 Cl6 N8 O2 Ru2'
_chemical_formula_weight 687.08
_space_group_crystal_system monoclinic
_space_group_IT_number 14
_space_group_name_Hall '-P 2ybc'
_space_group_name_H-M_alt 'P 1 21/c 1'
_atom_sites_solution_hydrogens geom
_audit_creation_method SHELXL-2017/1
_cell_angle_alpha 90
_cell_angle_beta 90.805(2)
_cell_angle_gamma 90
_cell_formula_units_Z 2
_cell_length_a 7.1611(4)
_cell_length_b 10.7203(6)
_cell_length_c 11.6662(7)
_cell_measurement_reflns_used 9794
_cell_measurement_temperature 150(2)
_cell_measurement_theta_max 29.56
_cell_measurement_theta_min 2.60
_cell_volume 895.52(9)
_computing_cell_refinement 'Bruker APEX'
_computing_data_collection 'Bruker APEX'
_computing_data_reduction 'Bruker SAINT'
_computing_molecular_graphics DIAMOND
_computing_publication_material DIAMOND
_computing_structure_refinement 'SHELXL-2017/1 (Sheldrick, 2017)'
_computing_structure_solution 'SHELXT 2014/5 (Sheldrick, 2014)'
_diffrn_ambient_temperature 150(2)
_diffrn_measured_fraction_theta_full 0.996
_diffrn_measured_fraction_theta_max 0.995
_diffrn_measurement_device_type 'D8 VENTURE_PHOTON II'
_diffrn_measurement_method 'phi and omega scans'
_diffrn_radiation_type MoK\a
_diffrn_radiation_wavelength 0.71073
_diffrn_reflns_av_R_equivalents 0.0615
_diffrn_reflns_av_unetI/netI 0.0320
_diffrn_reflns_Laue_measured_fraction_full 0.996
_diffrn_reflns_Laue_measured_fraction_max 0.995
_diffrn_reflns_limit_h_max 10
_diffrn_reflns_limit_h_min -10
_diffrn_reflns_limit_k_max 15
_diffrn_reflns_limit_k_min -15
_diffrn_reflns_limit_l_max 16
_diffrn_reflns_limit_l_min -16
_diffrn_reflns_number 29657
_diffrn_reflns_point_group_measured_fraction_full 0.996
_diffrn_reflns_point_group_measured_fraction_max 0.995
_diffrn_reflns_theta_full 25.242
_diffrn_reflns_theta_max 30.892
_diffrn_reflns_theta_min 3.422
_exptl_absorpt_coefficient_mu 2.611
_exptl_absorpt_correction_T_max 0.746
_exptl_absorpt_correction_T_min 0.575
_exptl_absorpt_correction_type multi-scan
_exptl_absorpt_process_details SADABS
_exptl_crystal_colour brown
_exptl_crystal_density_diffrn 2.548
_exptl_crystal_description parallelepiped
_exptl_crystal_F_000 660
_exptl_crystal_size_max 0.180
_exptl_crystal_size_mid 0.060
_exptl_crystal_size_min 0.040
_exptl_transmission_factor_max 0.61
_exptl_transmission_factor_min 0.44
_refine_diff_density_max 3.417
_refine_diff_density_min -1.416
_refine_diff_density_rms 0.229
_refine_ls_extinction_method none
_refine_ls_goodness_of_fit_ref 1.170
_refine_ls_hydrogen_treatment constr
_refine_ls_matrix_type full
_refine_ls_number_parameters 127
_refine_ls_number_reflns 2820
_refine_ls_number_restraints 20
_refine_ls_restrained_S_all 1.192
_refine_ls_R_factor_all 0.1128
_refine_ls_R_factor_gt 0.0726
_refine_ls_shift/su_max 0.001
_refine_ls_shift/su_mean 0.000
_refine_ls_structure_factor_coef Fsqd
_refine_ls_weighting_details 'w=1/[\s^2^(Fo^2^)+(0.0887P)^2^+9.2535P] where P=(Fo^2^+2Fc^2^)/3'
_refine_ls_weighting_scheme calc
_refine_ls_wR_factor_gt 0.1811
_refine_ls_wR_factor_ref 0.2239
_reflns_Friedel_coverage 0.000
_reflns_number_gt 1979
_reflns_number_total 2820
_reflns_threshold_expression 'I > 2\s(I)'
_cod_data_source_file compound_1a.cif
_cod_data_source_block compound_1a
_cod_depositor_comments
;
The following automatic conversions were performed:

data item '_exptl_absorpt_correction_type' value 'Multi-Scan' was
changed to 'multi-scan' in accordance with the
/home/data/users/saulius/crontab/automatic-downloads/current/MDPI/lib/dictionaries/cif_core.dic
dictionary named 'cif_core.dic' version 2.4.2 last updated on
2011-04-26.

Automatic conversion script
Id: cif_fix_values 7556 2019-12-06 15:28:31Z antanas 
;
_cod_original_sg_symbol_H-M 'P 21/c'
_cod_database_code 1560272
_shelx_shelxl_version_number 2017/1
_shelx_space_group_comment
;
The symmetry employed for this shelxl refinement is uniquely defined
by the following loop, which should always be used as a source of
symmetry information in preference to the above space-group names.
They are only intended as comments.
;

loop_
_space_group_symop_operation_xyz
'x, y, z'
'-x, y+1/2, -z+1/2'
'-x, -y, -z'
'x, -y-1/2, z-1/2'

loop_
_atom_site_label
_atom_site_type_symbol
_atom_site_fract_x
_atom_site_fract_y
_atom_site_fract_z
_atom_site_U_iso_or_equiv
_atom_site_adp_type
_atom_site_occupancy
_atom_site_site_symmetry_order
_atom_site_calc_flag
_atom_site_refinement_flags_posn
_atom_site_refinement_flags_adp
_atom_site_refinement_flags_occupancy
_atom_site_disorder_assembly
_atom_site_disorder_group
Ru1 Ru 0.40221(9) 0.43647(6) 0.57811(6) 0.0390(2) Uani 1 1 d . . . . .
Cl1 Cl 0.1295(4) 0.3159(3) 0.5788(2) 0.0600(7) Uani 1 1 d . . . . .
Cl2 Cl 0.4218(4) 0.3851(3) 0.7747(2) 0.0609(7) Uani 1 1 d . . . . .
Cl3 Cl 0.6724(3) 0.5431(2) 0.6157(2) 0.0487(5) Uani 1 1 d . . . . .
O1 O 0.951(2) 0.0231(13) 0.3805(13) 0.130(5) Uani 1 1 d D U . . .
N1 N 0.9383(11) 0.2590(8) 0.3143(6) 0.0444(17) Uani 1 1 d . . . . .
H1A H 1.021988 0.248279 0.260705 0.053 Uiso 1 1 calc R U . . .
N3 N 0.7401(10) 0.3982(8) 0.3923(7) 0.0439(17) Uani 1 1 d . . . . .
N7 N 0.6902(12) 0.0912(7) 0.5352(7) 0.0464(18) Uani 1 1 d . . . . .
H7A H 0.712565 0.011978 0.549667 0.056 Uiso 1 1 calc R U . . .
N9 N 0.5635(11) 0.2836(6) 0.5367(7) 0.0452(18) Uani 1 1 d . . . . .
C2 C 0.8721(12) 0.3745(10) 0.3175(9) 0.047(2) Uani 1 1 d . . . . .
H2A H 0.917757 0.437526 0.268005 0.057 Uiso 1 1 calc R U . . .
C4 C 0.6983(14) 0.2931(9) 0.4548(10) 0.056(3) Uani 1 1 d . . . . .
C5 C 0.774(2) 0.1736(15) 0.4565(13) 0.079(4) Uani 1 1 d D U . . .
C6 C 0.902(3) 0.1409(18) 0.3827(16) 0.105(5) Uani 1 1 d D U . . .
C8 C 0.5654(15) 0.1702(8) 0.5814(10) 0.053(2) Uani 1 1 d . . . . .
H8A H 0.484894 0.146118 0.641485 0.063 Uiso 1 1 calc R U . . .

loop_
_atom_site_aniso_label
_atom_site_aniso_U_11
_atom_site_aniso_U_22
_atom_site_aniso_U_33
_atom_site_aniso_U_23
_atom_site_aniso_U_13
_atom_site_aniso_U_12
Ru1 0.0395(4) 0.0334(3) 0.0435(4) -0.0064(3) -0.0211(3) 0.0037(2)
Cl1 0.0584(14) 0.0772(17) 0.0440(12) -0.0062(11) -0.0106(10) -0.0268(13)
Cl2 0.0857(18) 0.0537(13) 0.0424(11) -0.0106(10) -0.0316(12) 0.0166(13)
Cl3 0.0410(10) 0.0462(11) 0.0586(13) -0.0082(9) -0.0163(9) 0.0066(8)
O1 0.151(8) 0.110(7) 0.129(8) -0.049(6) -0.036(7) 0.065(7)
N1 0.046(4) 0.052(4) 0.035(3) 0.000(3) 0.003(3) -0.002(3)
N3 0.036(3) 0.048(4) 0.048(4) -0.017(3) -0.016(3) 0.015(3)
N7 0.054(4) 0.041(4) 0.044(4) 0.012(3) -0.017(3) -0.002(3)
N9 0.053(4) 0.024(3) 0.058(4) -0.005(3) -0.030(4) 0.005(3)
C2 0.031(4) 0.052(5) 0.057(5) -0.011(4) -0.017(4) 0.009(4)
C4 0.046(5) 0.039(4) 0.082(7) -0.026(4) -0.045(5) 0.019(4)
C5 0.074(5) 0.078(5) 0.083(5) -0.012(4) -0.010(4) 0.009(4)
C6 0.104(9) 0.117(9) 0.094(8) -0.018(7) -0.022(7) 0.001(8)
C8 0.059(6) 0.033(4) 0.065(6) -0.004(4) -0.033(5) 0.000(4)

loop_
_atom_type_symbol
_atom_type_description
_atom_type_scat_dispersion_real
_atom_type_scat_dispersion_imag
_atom_type_scat_source
C C 0.0033 0.0016 'International Tables Vol C Tables 4.2.6.8 and 6.1.1.4'
H H 0.0000 0.0000 'International Tables Vol C Tables 4.2.6.8 and 6.1.1.4'
N N 0.0061 0.0033 'International Tables Vol C Tables 4.2.6.8 and 6.1.1.4'
O O 0.0106 0.0060 'International Tables Vol C Tables 4.2.6.8 and 6.1.1.4'
Cl Cl 0.1484 0.1585 'International Tables Vol C Tables 4.2.6.8 and 6.1.1.4'
Ru Ru -1.2594 0.8363 'International Tables Vol C Tables 4.2.6.8 and 6.1.1.4'

loop_
_geom_angle_atom_site_label_1
_geom_angle_atom_site_label_2
_geom_angle_atom_site_label_3
_geom_angle
_geom_angle_site_symmetry_1
_geom_angle_site_symmetry_3
_geom_angle_publ_flag
N9 Ru1 N3 173.5(3) . 3_666 ?
N9 Ru1 Cl3 88.1(2) . . ?
N3 Ru1 Cl3 87.5(2) 3_666 . ?
N9 Ru1 Cl3 88.2(2) . 3_666 ?
N3 Ru1 Cl3 88.6(2) 3_666 3_666 ?
Cl3 Ru1 Cl3 108.78(7) . 3_666 ?
N9 Ru1 Cl1 91.8(2) . . ?
N3 Ru1 Cl1 93.4(2) 3_666 . ?
Cl3 Ru1 Cl1 168.38(10) . . ?
Cl3 Ru1 Cl1 82.83(9) 3_666 . ?
N9 Ru1 Cl2 90.9(2) . . ?
N3 Ru1 Cl2 93.4(2) 3_666 . ?
Cl3 Ru1 Cl2 83.76(10) . . ?
Cl3 Ru1 Cl2 167.39(10) 3_666 . ?
Cl1 Ru1 Cl2 84.62(10) . . ?
N9 Ru1 Ru1 86.9(3) . 3_666 ?
N3 Ru1 Ru1 86.7(3) 3_666 3_666 ?
Cl3 Ru1 Ru1 55.12(7) . 3_666 ?
Cl3 Ru1 Ru1 53.66(7) 3_666 3_666 ?
Cl1 Ru1 Ru1 136.49(7) . 3_666 ?
Cl2 Ru1 Ru1 138.86(9) . 3_666 ?
Ru1 Cl3 Ru1 71.22(7) . 3_666 ?
C2 N1 C6 134.3(10) . . ?
C2 N1 H1A 112.9 . . ?
C6 N1 H1A 112.9 . . ?
C2 N3 C4 110.8(8) . . ?
C2 N3 Ru1 129.2(7) . 3_666 ?
C4 N3 Ru1 120.0(6) . 3_666 ?
C8 N7 C5 99.1(9) . . ?
C8 N7 H7A 130.5 . . ?
C5 N7 H7A 130.5 . . ?
C8 N9 C4 109.8(9) . . ?
C8 N9 Ru1 129.8(8) . . ?
C4 N9 Ru1 120.3(6) . . ?
N3 C2 N1 117.2(10) . . ?
N3 C2 H2A 121.4 . . ?
N1 C2 H2A 121.4 . . ?
N9 C4 N3 126.1(8) . . ?
N9 C4 C5 101.6(11) . . ?
N3 C4 C5 132.2(12) . . ?
C6 C5 C4 120.9(16) . . ?
C6 C5 N7 124.4(15) . . ?
C4 C5 N7 114.4(12) . . ?
C5 C6 O1 117.4(18) . . ?
C5 C6 N1 104.3(14) . . ?
O1 C6 N1 138.0(17) . . ?
N9 C8 N7 115.0(11) . . ?
N9 C8 H8A 122.5 . . ?
N7 C8 H8A 122.5 . . ?

loop_
_geom_bond_atom_site_label_1
_geom_bond_atom_site_label_2
_geom_bond_distance
_geom_bond_site_symmetry_2
_geom_bond_publ_flag
Ru1 N9 2.066(7) . ?
Ru1 N3 2.076(7) 3_666 ?
Ru1 Cl3 2.284(2) . ?
Ru1 Cl3 2.327(3) 3_666 ?
Ru1 Cl1 2.342(3) . ?
Ru1 Cl2 2.361(3) . ?
Ru1 Ru1 2.6851(15) 3_666 ?
O1 C6 1.310(19) . ?
N1 C2 1.327(12) . ?
N1 C6 1.52(2) . ?
N1 H1A 0.8800 . ?
N3 C2 1.320(12) . ?
N3 C4 1.377(15) . ?
N7 C8 1.349(14) . ?
N7 C5 1.416(18) . ?
N7 H7A 0.8800 . ?
N9 C8 1.323(12) . ?
N9 C4 1.372(16) . ?
C2 H2A 0.9500 . ?
C4 C5 1.392(17) . ?
C5 C6 1.310(19) . ?
C8 H8A 0.9500 . ?
